data_4108394
loop_
_publ_author_name
'P. Andrew Evans'
'Phillip A. Inglesby'

_publ_section_title
;
 Intermolecular Rhodium-Catalyzed [3+2+2] Carbocyclization of
 Alkenylidenecyclopropanes with Activated Alkynes: Regio- and
 Diastereoselective Construction of cis-Fused Bicycloheptadienes
;
_journal_name_full 'Journal of the American Chemical Society'
_journal_page_first 12838
_journal_page_last 12839
_journal_paper_doi 10.1021/ja803691p
_journal_volume 130
_journal_year 2008
_chemical_formula_sum 'C18 H24 O5'
_chemical_formula_weight 320.37
_chemical_name_common PIIV15
_chemical_name_systematic
;
 dimethyl
 6-acetyl-3a-methyl-8-methylideneoctahydroazulene-
 2,2(1H)-dicarboxylate
;
_space_group_IT_number 14
_symmetry_cell_setting monoclinic
_symmetry_space_group_name_Hall '-P 2ybc'
_symmetry_space_group_name_H-M 'P 1 21/c 1'
_atom_sites_solution_hydrogens geom
_atom_sites_solution_primary direct
_atom_sites_solution_secondary difmap
_audit_creation_method SHELXL-97
_cell_angle_alpha 90.00
_cell_angle_beta 103.73(3)
_cell_angle_gamma 90.00
_cell_formula_units_Z 4
_cell_length_a 13.651(3)
_cell_length_b 11.617(2)
_cell_length_c 11.148(2)
_cell_measurement_reflns_used 1773
_cell_measurement_temperature 211(2)
_cell_measurement_theta_max 23.9
_cell_measurement_theta_min 2.3
_cell_volume 1717.4(6)
_computing_cell_refinement 'IPDS (Stoe & Cie, 1996)'
_computing_data_collection 'IPDS (Stoe & Cie, 1996)'
_computing_data_reduction 'IPDS (Stoe & Cie, 1996)'
_computing_structure_refinement 'SHELXL-97 (Sheldrick, 1997)'
_computing_structure_solution 'SHELXS-97 (Sheldrick, 1990)'
_diffrn_ambient_temperature 211(2)
_diffrn_measured_fraction_theta_full 0.946
_diffrn_measured_fraction_theta_max 0.946
_diffrn_measurement_device_type 'Stoe IPDS'
_diffrn_measurement_method '200\% f scan, \f-incr 2.0 \%, 100 exposures'
_diffrn_radiation_monochromator graphite
_diffrn_radiation_source 'fine-focus sealed tube'
_diffrn_radiation_type MoK\a
_diffrn_radiation_wavelength 0.71073
_diffrn_reflns_av_R_equivalents 0.0759
_diffrn_reflns_av_sigmaI/netI 0.0773
_diffrn_reflns_limit_h_max 15
_diffrn_reflns_limit_h_min -15
_diffrn_reflns_limit_k_max 13
_diffrn_reflns_limit_k_min -13
_diffrn_reflns_limit_l_max 12
_diffrn_reflns_limit_l_min -12
_diffrn_reflns_number 10244
_diffrn_reflns_theta_full 24.11
_diffrn_reflns_theta_max 24.11
_diffrn_reflns_theta_min 2.33
_exptl_absorpt_coefficient_mu 0.090
_exptl_absorpt_correction_T_max 0.9823
_exptl_absorpt_correction_T_min 0.9566
_exptl_absorpt_correction_type multi-scan
_exptl_absorpt_process_details 'SORTAV (R.H. Blessing, (1989)'
_exptl_crystal_colour colourless
_exptl_crystal_density_diffrn 1.243
_exptl_crystal_description plate
_exptl_crystal_F_000 688
_exptl_crystal_size_max 0.50
_exptl_crystal_size_mid 0.40
_exptl_crystal_size_min 0.20
_refine_diff_density_max 0.137
_refine_diff_density_min -0.158
_refine_diff_density_rms 0.035
_refine_ls_extinction_method none
_refine_ls_goodness_of_fit_ref 0.832
_refine_ls_hydrogen_treatment mixed
_refine_ls_matrix_type full
_refine_ls_number_parameters 220
_refine_ls_number_reflns 2583
_refine_ls_number_restraints 2
_refine_ls_restrained_S_all 0.832
_refine_ls_R_factor_all 0.0819
_refine_ls_R_factor_gt 0.0435
_refine_ls_shift/su_max 0.000
_refine_ls_shift/su_mean 0.000
_refine_ls_structure_factor_coef Fsqd
_refine_ls_weighting_details 'calc w=1/[\s^2^(Fo^2^)+(0.0461P)^2^+0.0000P] where P=(Fo^2^+2Fc^2^)/3'
_refine_ls_weighting_scheme calc
_refine_ls_wR_factor_gt 0.0805
_refine_ls_wR_factor_ref 0.0891
_reflns_number_gt 1487
_reflns_number_total 2583
_reflns_threshold_expression >2sigma(I)
_cod_data_source_file ja803691p_si_002.cif
_cod_data_source_block y:\piiv15\piiv15t
_cod_original_cell_volume 1717.3(6)
_cod_database_code 4108394

loop_
_symmetry_equiv_pos_as_xyz
'x, y, z'
'-x, y+1/2, -z+1/2'
'-x, -y, -z'
'x, -y-1/2, z-1/2'

loop_
_atom_site_label
_atom_site_type_symbol
_atom_site_fract_x
_atom_site_fract_y
_atom_site_fract_z
_atom_site_U_iso_or_equiv
_atom_site_adp_type
_atom_site_occupancy
_atom_site_symmetry_multiplicity
_atom_site_calc_flag
_atom_site_refinement_flags
O2 O 0.05769(12) 0.65916(15) 0.10460(17) 0.0524(5) Uani 1 1 d .
O5 O 0.31426(13) 0.67241(14) 0.18020(16) 0.0549(5) Uani 1 1 d .
O4 O 0.24196(12) 0.59606(13) -0.00307(14) 0.0458(5) Uani 1 1 d .
C1 C 0.22929(17) 0.97566(17) 0.0989(2) 0.0325(5) Uani 1 1 d .
C3 C 0.39884(16) 1.07645(18) 0.1152(2) 0.0354(6) Uani 1 1 d .
H3 H 0.4355 1.1186 0.1832 0.042 Uiso 1 1 calc R
O3 O 0.00910(14) 0.73721(17) -0.08271(19) 0.0674(6) Uani 1 1 d .
C4 C 0.39727(16) 1.11527(18) 0.0028(2) 0.0337(5) Uani 1 1 d .
C16 C 0.25280(17) 0.67713(19) 0.0842(2) 0.0346(6) Uani 1 1 d .
O1 O 0.43383(17) 1.26822(16) -0.11761(18) 0.0722(6) Uani 1 1 d .
C2 C 0.34553(17) 0.96907(18) 0.1403(2) 0.0358(6) Uani 1 1 d .
H2A H 0.3647 0.9531 0.2291 0.043 Uiso 1 1 calc R
H2B H 0.3687 0.9044 0.0979 0.043 Uiso 1 1 calc R
C6 C 0.22953(17) 1.04786(17) -0.1230(2) 0.0339(6) Uani 1 1 d .
C14 C 0.1681(2) 1.1165(2) -0.2013(3) 0.0540(8) Uani 1 1 d D
C8 C 0.20042(17) 0.83799(18) -0.0701(2) 0.0344(5) Uani 1 1 d .
H8A H 0.2691 0.8216 -0.0777 0.041 Uiso 1 1 calc R
H8B H 0.1527 0.8152 -0.1468 0.041 Uiso 1 1 calc R
C7 C 0.18842(17) 0.96612(17) -0.04274(19) 0.0324(5) Uani 1 1 d .
H7 H 0.1150 0.9810 -0.0594 0.039 Uiso 1 1 calc R
C9 C 0.17780(17) 0.77374(18) 0.0416(2) 0.0321(5) Uani 1 1 d .
C11 C 0.1916(2) 1.0845(2) 0.1507(2) 0.0476(7) Uani 1 1 d .
H11A H 0.1185 1.0858 0.1285 0.071 Uiso 1 1 calc R
H11B H 0.2173 1.1518 0.1166 0.071 Uiso 1 1 calc R
H11C H 0.2152 1.0851 0.2400 0.071 Uiso 1 1 calc R
C12 C 0.44435(17) 1.2271(2) -0.0150(2) 0.0405(6) Uani 1 1 d .
C10 C 0.18264(19) 0.86752(18) 0.1429(2) 0.0402(6) Uani 1 1 d .
H10A H 0.1148 0.8844 0.1534 0.048 Uiso 1 1 calc R
H10B H 0.2244 0.8409 0.2221 0.048 Uiso 1 1 calc R
C15 C 0.07224(18) 0.72231(19) 0.0106(2) 0.0397(6) Uani 1 1 d .
C13 C 0.50401(19) 1.29226(19) 0.0949(2) 0.0475(7) Uani 1 1 d .
H13A H 0.5287 1.3635 0.0674 0.071 Uiso 1 1 calc R
H13B H 0.5606 1.2458 0.1375 0.071 Uiso 1 1 calc R
H13C H 0.4612 1.3095 0.1506 0.071 Uiso 1 1 calc R
C5 C 0.34184(18) 1.05149(19) -0.1116(2) 0.0402(6) Uani 1 1 d .
H5A H 0.3552 1.0892 -0.1847 0.048 Uiso 1 1 calc R
H5B H 0.3677 0.9726 -0.1089 0.048 Uiso 1 1 calc R
C18 C 0.3092(2) 0.4981(2) 0.0275(3) 0.0612(8) Uani 1 1 d .
H18A H 0.3769 0.5250 0.0643 0.092 Uiso 1 1 calc R
H18B H 0.3093 0.4550 -0.0470 0.092 Uiso 1 1 calc R
H18C H 0.2863 0.4488 0.0856 0.092 Uiso 1 1 calc R
C17 C -0.0425(2) 0.6130(3) 0.0938(3) 0.0732(9) Uani 1 1 d .
H17A H -0.0875 0.6742 0.1061 0.110 Uiso 1 1 calc R
H17B H -0.0402 0.5539 0.1559 0.110 Uiso 1 1 calc R
H17C H -0.0670 0.5799 0.0123 0.110 Uiso 1 1 calc R
H14B H 0.1978(17) 1.1677(19) -0.254(2) 0.063(8) Uiso 1 1 d D
H14A H 0.0949(9) 1.113(2) -0.207(3) 0.077(9) Uiso 1 1 d D

loop_
_atom_site_aniso_label
_atom_site_aniso_U_11
_atom_site_aniso_U_22
_atom_site_aniso_U_33
_atom_site_aniso_U_23
_atom_site_aniso_U_13
_atom_site_aniso_U_12
O2 0.0459(11) 0.0598(11) 0.0549(12) 0.0051(10) 0.0186(9) -0.0130(9)
O5 0.0546(11) 0.0545(11) 0.0436(11) 0.0036(9) -0.0121(9) 0.0016(9)
O4 0.0584(11) 0.0414(9) 0.0347(10) 0.0003(8) 0.0056(8) 0.0171(8)
C1 0.0438(14) 0.0290(12) 0.0254(13) -0.0007(10) 0.0100(10) 0.0041(10)
C3 0.0381(14) 0.0354(13) 0.0298(15) -0.0024(10) 0.0024(10) 0.0026(10)
O3 0.0466(12) 0.0836(14) 0.0622(14) 0.0150(11) -0.0069(10) -0.0058(10)
C4 0.0363(13) 0.0369(12) 0.0282(14) -0.0004(10) 0.0086(10) 0.0013(10)
C16 0.0361(13) 0.0370(13) 0.0316(14) 0.0042(11) 0.0102(11) -0.0048(11)
O1 0.1080(17) 0.0659(12) 0.0420(13) 0.0076(10) 0.0165(11) -0.0317(12)
C2 0.0471(15) 0.0361(13) 0.0218(13) 0.0025(10) 0.0033(10) 0.0019(11)
C6 0.0497(15) 0.0296(12) 0.0189(12) -0.0022(10) 0.0012(10) 0.0025(10)
C14 0.069(2) 0.0450(16) 0.0425(18) 0.0084(13) 0.0010(15) 0.0003(15)
C8 0.0414(14) 0.0351(12) 0.0267(13) -0.0022(10) 0.0082(10) 0.0001(10)
C7 0.0353(13) 0.0336(12) 0.0277(13) -0.0003(10) 0.0062(10) 0.0054(10)
C9 0.0366(13) 0.0342(12) 0.0255(13) 0.0001(10) 0.0073(10) -0.0005(10)
C11 0.0626(17) 0.0421(14) 0.0417(16) -0.0067(12) 0.0195(13) 0.0067(12)
C12 0.0405(15) 0.0457(14) 0.0359(16) 0.0043(12) 0.0102(12) 0.0011(11)
C10 0.0511(15) 0.0425(14) 0.0311(14) -0.0026(10) 0.0182(11) -0.0014(11)
C15 0.0415(15) 0.0359(13) 0.0404(16) -0.0022(12) 0.0074(13) 0.0049(11)
C13 0.0440(15) 0.0416(14) 0.0526(18) 0.0001(12) 0.0027(13) -0.0062(11)
C5 0.0544(16) 0.0429(14) 0.0258(14) -0.0019(10) 0.0146(11) -0.0036(11)
C18 0.0720(19) 0.0477(16) 0.065(2) 0.0117(13) 0.0189(15) 0.0275(14)
C17 0.0536(18) 0.0728(19) 0.105(3) -0.0095(18) 0.0432(17) -0.0199(16)

loop_
_atom_type_symbol
_atom_type_description
_atom_type_scat_dispersion_real
_atom_type_scat_dispersion_imag
_atom_type_scat_source
C C 0.0033 0.0016 'International Tables Vol C Tables 4.2.6.8 and 6.1.1.4'
H H 0.0000 0.0000 'International Tables Vol C Tables 4.2.6.8 and 6.1.1.4'
O O 0.0106 0.0060 'International Tables Vol C Tables 4.2.6.8 and 6.1.1.4'

loop_
_geom_angle_atom_site_label_1
_geom_angle_atom_site_label_2
_geom_angle_atom_site_label_3
_geom_angle
_geom_angle_publ_flag
C15 O2 C17 116.9(2) yes
C16 O4 C18 115.28(19) yes
C2 C1 C7 113.38(19) no
C2 C1 C10 109.71(18) no
C2 C1 C11 109.99(18) no
C7 C1 C10 100.96(17) no
C7 C1 C11 111.85(18) no
C10 C1 C11 110.64(19) no
C1 C2 C3 114.29(18) no
C2 C3 C4 123.9(2) no
C3 C4 C5 121.5(2) no
C3 C4 C12 120.9(2) no
C5 C4 C12 117.51(19) no
C4 C5 C6 112.31(19) no
C5 C6 C7 118.91(19) no
C5 C6 C14 120.7(2) no
C7 C6 C14 120.4(2) no
C1 C7 C6 117.84(18) no
C1 C7 C8 104.02(16) no
C6 C7 C8 114.95(18) no
C7 C8 C9 104.90(17) no
C8 C9 C10 105.31(17) no
C8 C9 C15 111.49(18) no
C8 C9 C16 111.14(19) no
C10 C9 C15 108.29(19) no
C10 C9 C16 112.37(18) no
C15 C9 C16 108.23(18) no
C1 C10 C9 106.79(18) no
O1 C12 C4 120.8(2) yes
O1 C12 C13 119.2(2) yes
C4 C12 C13 119.98(19) no
O2 C15 O3 123.6(2) yes
O2 C15 C9 110.33(19) yes
O3 C15 C9 126.1(2) yes
O4 C16 O5 123.6(2) yes
O4 C16 C9 110.08(18) yes
O5 C16 C9 126.4(2) yes
C1 C2 H2A 109.00 no
C1 C2 H2B 109.00 no
C3 C2 H2A 109.00 no
C3 C2 H2B 109.00 no
H2A C2 H2B 108.00 no
C2 C3 H3 118.00 no
C4 C3 H3 118.00 no
C4 C5 H5A 109.00 no
C4 C5 H5B 109.00 no
C6 C5 H5A 109.00 no
C6 C5 H5B 109.00 no
H5A C5 H5B 108.00 no
C1 C7 H7 106.00 no
C6 C7 H7 106.00 no
C8 C7 H7 106.00 no
C7 C8 H8A 111.00 no
C7 C8 H8B 111.00 no
C9 C8 H8A 111.00 no
C9 C8 H8B 111.00 no
H8A C8 H8B 109.00 no
C1 C10 H10A 110.00 no
C1 C10 H10B 110.00 no
C9 C10 H10A 110.00 no
C9 C10 H10B 110.00 no
H10A C10 H10B 109.00 no
C1 C11 H11A 110.00 no
C1 C11 H11B 109.00 no
C1 C11 H11C 109.00 no
H11A C11 H11B 109.00 no
H11A C11 H11C 109.00 no
H11B C11 H11C 109.00 no
C12 C13 H13A 109.00 no
C12 C13 H13B 109.00 no
C12 C13 H13C 109.00 no
H13A C13 H13B 109.00 no
H13A C13 H13C 109.00 no
H13B C13 H13C 109.00 no
C6 C14 H14A 119.4(17) no
C6 C14 H14B 118.0(14) no
H14A C14 H14B 123(2) no
O2 C17 H17A 110.00 no
O2 C17 H17B 109.00 no
O2 C17 H17C 109.00 no
H17A C17 H17B 109.00 no
H17A C17 H17C 109.00 no
H17B C17 H17C 109.00 no
O4 C18 H18A 109.00 no
O4 C18 H18B 109.00 no
O4 C18 H18C 109.00 no
H18A C18 H18B 109.00 no
H18A C18 H18C 109.00 no
H18B C18 H18C 109.00 no

loop_
_geom_bond_atom_site_label_1
_geom_bond_atom_site_label_2
_geom_bond_distance
_geom_bond_publ_flag
O1 C12 1.216(3) yes
O2 C15 1.332(3) yes
O2 C17 1.447(3) yes
O3 C15 1.196(3) yes
O4 C16 1.337(3) yes
O4 C18 1.451(3) yes
O5 C16 1.194(3) yes
C1 C2 1.546(3) no
C1 C7 1.549(3) no
C1 C10 1.540(3) no
C1 C11 1.529(3) no
C2 C3 1.504(3) no
C3 C4 1.327(3) no
C4 C5 1.513(3) no
C4 C12 1.484(3) no
C5 C6 1.509(3) no
C6 C7 1.502(3) no
C6 C14 1.324(4) no
C7 C8 1.536(3) no
C8 C9 1.545(3) no
C9 C10 1.559(3) no
C9 C15 1.522(3) no
C9 C16 1.517(3) no
C12 C13 1.505(3) no
C2 H2A 0.9800 no
C2 H2B 0.9800 no
C3 H3 0.9400 no
C5 H5A 0.9800 no
C5 H5B 0.9800 no
C7 H7 0.9900 no
C8 H8A 0.9800 no
C8 H8B 0.9800 no
C10 H10A 0.9800 no
C10 H10B 0.9800 no
C11 H11A 0.9700 no
C11 H11B 0.9700 no
C11 H11C 0.9700 no
C13 H13A 0.9700 no
C13 H13B 0.9700 no
C13 H13C 0.9700 no
C14 H14A 0.987(15) no
C14 H14B 0.99(2) no
C17 H17A 0.9700 no
C17 H17B 0.9700 no
C17 H17C 0.9700 no
C18 H18A 0.9700 no
C18 H18B 0.9700 no
C18 H18C 0.9700 no

loop_
_geom_hbond_atom_site_label_D
_geom_hbond_atom_site_label_H
_geom_hbond_atom_site_label_A
_geom_hbond_distance_DH
_geom_hbond_distance_HA
_geom_hbond_distance_DA
_geom_hbond_angle_DHA
_geom_hbond_site_symmetry_A
_geom_hbond_publ_flag
C3 H3 O1 0.9400 2.5900 3.418(3) 148.00 4_575 yes
C5 H5A O1 0.9800 2.3800 2.821(3) 107.00 . yes
C8 H8B O3 0.9800 2.4200 2.835(3) 105.00 . yes
C10 H10B O5 0.9800 2.4100 2.861(3) 107.00 . yes
C13 H13B O5 0.9700 2.4800 3.380(3) 155.00 2_655 yes

loop_
_geom_torsion_atom_site_label_1
_geom_torsion_atom_site_label_2
_geom_torsion_atom_site_label_3
_geom_torsion_atom_site_label_4
_geom_torsion
_geom_torsion_publ_flag
C17 O2 C15 O3 -3.9(4) no
C17 O2 C15 C9 174.5(2) no
C18 O4 C16 O5 1.5(3) no
C18 O4 C16 C9 -179.42(19) no
C7 C1 C2 C3 74.7(2) no
C10 C1 C2 C3 -173.25(18) no
C11 C1 C2 C3 -51.3(2) no
C2 C1 C7 C6 -53.9(2) no
C2 C1 C7 C8 74.7(2) no
C10 C1 C7 C6 -171.14(19) no
C10 C1 C7 C8 -42.6(2) no
C11 C1 C7 C6 71.2(3) no
C11 C1 C7 C8 -160.2(2) no
C2 C1 C10 C9 -86.7(2) no
C7 C1 C10 C9 33.2(2) no
C11 C1 C10 C9 151.76(19) no
C1 C2 C3 C4 -65.5(3) no
C2 C3 C4 C5 -1.2(3) no
C2 C3 C4 C12 174.8(2) no
C3 C4 C5 C6 64.5(3) no
C12 C4 C5 C6 -111.6(2) no
C3 C4 C12 O1 -172.3(2) no
C3 C4 C12 C13 6.4(3) no
C5 C4 C12 O1 3.8(3) no
C5 C4 C12 C13 -177.6(2) no
C4 C5 C6 C7 -76.2(2) no
C4 C5 C6 C14 103.0(3) no
C5 C6 C7 C1 56.6(3) no
C5 C6 C7 C8 -66.7(3) no
C14 C6 C7 C1 -122.6(3) no
C14 C6 C7 C8 114.2(3) no
C1 C7 C8 C9 36.2(2) no
C6 C7 C8 C9 166.48(19) no
C7 C8 C9 C10 -14.9(2) no
C7 C8 C9 C15 102.3(2) no
C7 C8 C9 C16 -136.86(19) no
C8 C9 C10 C1 -11.8(2) no
C15 C9 C10 C1 -131.1(2) no
C16 C9 C10 C1 109.4(2) no
C8 C9 C15 O2 174.66(18) no
C8 C9 C15 O3 -7.0(3) no
C10 C9 C15 O2 -69.9(2) no
C10 C9 C15 O3 108.4(3) no
C16 C9 C15 O2 52.1(2) no
C16 C9 C15 O3 -129.5(3) no
C8 C9 C16 O4 -65.6(2) no
C8 C9 C16 O5 113.4(3) no
C10 C9 C16 O4 176.63(19) no
C10 C9 C16 O5 -4.3(3) no
C15 C9 C16 O4 57.1(2) no
C15 C9 C16 O5 -123.8(3) no
